data_7024363
loop_
_publ_author_name
'Amoedo, Almudena'
'Carballo, Rosa'
'Garc\'ia-Mart\'inez, Emilia'
'Lago, Ana Bel\'en'
'V\'azquez-L\'opez, Ezequiel M'

_publ_section_title
;
 Molecular metallocycles, acyclic metallodimers and 2D coordination
 polymers containing the twisted ligand bis(pyrimidin-2-ylthio)methane.
;
_journal_issue 9
_journal_name_full 'Dalton transactions (Cambridge, England : 2003)'
_journal_page_first 2385
_journal_page_last 2394
_journal_paper_doi 10.1039/b915942h
_journal_volume 39
_journal_year 2010
_chemical_formula_sum 'C9 H8 Cl2 Co N4 S2'
_chemical_formula_weight 366.14
_chemical_name_systematic
;
?
;
_space_group_IT_number 54
_symmetry_cell_setting orthorhombic
_symmetry_space_group_name_Hall '-P 2a 2ac'
_symmetry_space_group_name_H-M 'P c c a'
_atom_sites_solution_hydrogens geom
_atom_sites_solution_primary direct
_atom_sites_solution_secondary difmap
_audit_creation_method SHELXL-97
_cell_angle_alpha 90.00
_cell_angle_beta 90.00
_cell_angle_gamma 90.00
_cell_formula_units_Z 8
_cell_length_a 15.0349(12)
_cell_length_b 12.3787(9)
_cell_length_c 15.7636(12)
_cell_measurement_temperature 293(2)
_cell_volume 2933.8(4)
_computing_cell_refinement 'Bruker SMART'
_computing_data_collection 'Bruker SMART'
_computing_data_reduction 'Bruker SHELXTL'
_computing_molecular_graphics 'Bruker ORTEPIII and PLATON'
_computing_publication_material 'Bruker SHELX97'
_computing_structure_refinement 'SHELXL-97 (Sheldrick, 1997)'
_computing_structure_solution 'SHELXS-97 (Sheldrick, 1990)'
_diffrn_ambient_temperature 293(2)
_diffrn_measured_fraction_theta_full 0.874
_diffrn_measured_fraction_theta_max 0.874
_diffrn_measurement_device_type 'CCD area detector'
_diffrn_measurement_method 'phi and omega scans'
_diffrn_radiation_monochromator graphite
_diffrn_radiation_source 'fine-focus sealed tube'
_diffrn_radiation_type MoK\a
_diffrn_radiation_wavelength 0.71073
_diffrn_reflns_av_R_equivalents 0.0756
_diffrn_reflns_av_sigmaI/netI 0.1392
_diffrn_reflns_limit_h_max 16
_diffrn_reflns_limit_h_min -19
_diffrn_reflns_limit_k_max 12
_diffrn_reflns_limit_k_min -16
_diffrn_reflns_limit_l_max 20
_diffrn_reflns_limit_l_min -19
_diffrn_reflns_number 15131
_diffrn_reflns_theta_full 28.04
_diffrn_reflns_theta_max 28.04
_diffrn_reflns_theta_min 1.65
_exptl_absorpt_coefficient_mu 1.804
_exptl_absorpt_correction_T_max 1.000000
_exptl_absorpt_correction_T_min 0.812145
_exptl_absorpt_correction_type multi-scan
_exptl_crystal_colour blue
_exptl_crystal_density_diffrn 1.658
_exptl_crystal_density_method 'not measured'
_exptl_crystal_description Prism
_exptl_crystal_F_000 1464
_exptl_crystal_size_max 0.16
_exptl_crystal_size_mid 0.15
_exptl_crystal_size_min 0.10
_refine_diff_density_max 0.509
_refine_diff_density_min -0.275
_refine_diff_density_rms 0.057
_refine_ls_extinction_method none
_refine_ls_goodness_of_fit_ref 0.788
_refine_ls_hydrogen_treatment constr
_refine_ls_matrix_type full
_refine_ls_number_parameters 163
_refine_ls_number_reflns 3482
_refine_ls_number_restraints 0
_refine_ls_restrained_S_all 0.788
_refine_ls_R_factor_all 0.1686
_refine_ls_R_factor_gt 0.0384
_refine_ls_shift/su_max 0.000
_refine_ls_shift/su_mean 0.000
_refine_ls_structure_factor_coef Fsqd
_refine_ls_weighting_details 'w=1/[\s^2^(Fo^2^)+(0.0141P)^2^+0.0000P] where P=(Fo^2^+2Fc^2^)/3'
_refine_ls_weighting_scheme calc
_refine_ls_wR_factor_gt 0.0474
_refine_ls_wR_factor_ref 0.0629
_reflns_number_gt 1465
_reflns_number_total 3482
_reflns_threshold_expression >2sigma(I)
_cod_data_source_file b915942h.txt
_cod_data_source_block 1
_cod_depositor_comments
;
The following automatic conversions were performed:

'_symmetry_cell_setting' value 'Orthorhombic' changed to
'orthorhombic' according to
/home/saulius/struct/CIF-dictionaries/cif_core.dic dictionary named
'cif_core.dic' version 2.4.2 from 2011-04-26.

Automatic conversion script
Id: cif_fix_values 1891 2012-01-12 08:04:46Z andrius 

The following automatic conversions were performed:

'_refine_ls_weighting_scheme' value 'calc
w=1/[\s^2^(Fo^2^)+(0.0141P)^2^+0.0000P] where P=(Fo^2^+2Fc^2^)/3' was
changed to 'calc'. New tag '_refine_ls_weighting_details' was
created. The value of the new tag was set to
'w=1/[\s^2^(Fo^2^)+(0.0141P)^2^+0.0000P] where P=(Fo^2^+2Fc^2^)/3'.

Automatic conversion script
Id: cif_fix_values 3143 2015-03-26 13:38:13Z robertas 
;
_cod_original_sg_symbol_H-M Pcca
_cod_database_code 7024363

loop_
_symmetry_equiv_pos_as_xyz
'x, y, z'
'-x+1/2, -y, z'
'-x, y, -z+1/2'
'x+1/2, -y, -z+1/2'
'-x, -y, -z'
'x-1/2, y, -z'
'x, -y, z-1/2'
'-x-1/2, y, z-1/2'

loop_
_atom_site_label
_atom_site_type_symbol
_atom_site_fract_x
_atom_site_fract_y
_atom_site_fract_z
_atom_site_U_iso_or_equiv
_atom_site_adp_type
_atom_site_occupancy
_atom_site_calc_flag
_atom_site_refinement_flags
Co1 Co 0.14482(3) 0.24883(4) 0.03998(3) 0.04311(14) Uani 1 d .
S11 S -0.18576(7) 0.22804(7) 0.26095(6) 0.0511(3) Uani 1 d .
S1 S -0.05592(7) 0.19541(8) 0.11585(6) 0.0517(3) Uani 1 d .
Cl1 Cl 0.27731(7) 0.32821(7) 0.04509(7) 0.0589(3) Uani 1 d .
Cl2 Cl 0.10054(7) 0.20437(8) -0.09026(6) 0.0617(3) Uani 1 d .
C1 C -0.1700(2) 0.1998(3) 0.1509(2) 0.0506(11) Uani 1 d .
H1A H -0.2010 0.2545 0.1182 0.061 Uiso 1 calc R
H1B H -0.1975 0.1308 0.1382 0.061 Uiso 1 calc R
N1 N 0.0542(2) 0.3563(2) 0.08980(17) 0.0420(8) Uani 1 d .
C2 C -0.0285(3) 0.3330(3) 0.1170(2) 0.0408(10) Uani 1 d .
N3 N -0.0888(2) 0.4037(3) 0.14409(19) 0.0532(9) Uani 1 d .
C4 C -0.0634(3) 0.5064(3) 0.1443(2) 0.0647(13) Uani 1 d .
H4 H -0.1036 0.5586 0.1623 0.078 Uiso 1 calc R
C5 C 0.0200(3) 0.5388(3) 0.1189(3) 0.0666(14) Uani 1 d .
H5 H 0.0366 0.6112 0.1202 0.080 Uiso 1 calc R
C6 C 0.0773(3) 0.4614(3) 0.0920(2) 0.0542(11) Uani 1 d .
H6 H 0.1340 0.4815 0.0746 0.065 Uiso 1 calc R
N11 N -0.14538(19) 0.1079(2) 0.39169(19) 0.0404(8) Uani 1 d .
C12 C -0.1533(2) 0.1051(3) 0.3063(3) 0.0399(9) Uani 1 d .
N13 N -0.1385(2) 0.0204(3) 0.25754(19) 0.0534(9) Uani 1 d .
C14 C -0.1163(3) -0.0704(3) 0.2977(3) 0.0616(13) Uani 1 d .
H14 H -0.1042 -0.1314 0.2653 0.074 Uiso 1 calc R
C15 C -0.1105(3) -0.0786(3) 0.3842(3) 0.0574(12) Uani 1 d .
H15 H -0.0975 -0.1437 0.4109 0.069 Uiso 1 calc R
C16 C -0.1249(2) 0.0147(3) 0.4294(2) 0.0497(11) Uani 1 d .
H16 H -0.1201 0.0129 0.4882 0.060 Uiso 1 calc R

loop_
_atom_site_aniso_label
_atom_site_aniso_U_11
_atom_site_aniso_U_22
_atom_site_aniso_U_33
_atom_site_aniso_U_23
_atom_site_aniso_U_13
_atom_site_aniso_U_12
Co1 0.0426(3) 0.0441(3) 0.0427(3) -0.0031(3) 0.0065(3) -0.0048(3)
S11 0.0551(8) 0.0559(7) 0.0422(6) 0.0042(5) 0.0008(5) 0.0073(5)
S1 0.0401(7) 0.0544(7) 0.0605(7) -0.0021(5) 0.0074(6) -0.0042(5)
Cl1 0.0486(7) 0.0584(6) 0.0697(7) -0.0099(6) 0.0121(6) -0.0151(5)
Cl2 0.0583(8) 0.0801(8) 0.0468(7) -0.0090(5) -0.0005(6) -0.0066(6)
C1 0.035(3) 0.076(3) 0.042(2) 0.005(2) -0.0022(19) -0.005(2)
N1 0.049(2) 0.037(2) 0.0394(19) 0.0030(15) 0.0020(18) -0.0045(16)
C2 0.041(3) 0.047(3) 0.034(2) 0.0041(19) -0.002(2) -0.001(2)
N3 0.048(3) 0.053(2) 0.059(2) 0.0018(19) 0.0077(18) 0.011(2)
C4 0.071(4) 0.056(3) 0.067(3) 0.000(3) 0.013(3) 0.025(3)
C5 0.074(4) 0.045(3) 0.081(4) -0.004(2) 0.009(3) 0.005(3)
C6 0.057(3) 0.047(3) 0.058(3) 0.004(2) 0.011(2) -0.004(2)
N11 0.036(2) 0.0410(19) 0.044(2) 0.0074(16) 0.0047(18) -0.0003(15)
C12 0.026(2) 0.044(2) 0.050(3) -0.002(2) -0.001(2) -0.0027(18)
N13 0.051(3) 0.050(2) 0.059(2) -0.016(2) 0.0022(19) 0.0029(18)
C14 0.051(3) 0.048(3) 0.086(4) -0.022(3) 0.005(3) 0.001(2)
C15 0.054(3) 0.039(3) 0.080(4) 0.002(3) -0.002(3) 0.002(2)
C16 0.049(3) 0.044(3) 0.056(3) 0.011(2) 0.003(2) 0.000(2)

loop_
_atom_type_symbol
_atom_type_description
_atom_type_scat_dispersion_real
_atom_type_scat_dispersion_imag
_atom_type_scat_source
C C 0.0033 0.0016 'International Tables Vol C Tables 4.2.6.8 and 6.1.1.4'
H H 0.0000 0.0000 'International Tables Vol C Tables 4.2.6.8 and 6.1.1.4'
N N 0.0061 0.0033 'International Tables Vol C Tables 4.2.6.8 and 6.1.1.4'
S S 0.1246 0.1234 'International Tables Vol C Tables 4.2.6.8 and 6.1.1.4'
Cl Cl 0.1484 0.1585 'International Tables Vol C Tables 4.2.6.8 and 6.1.1.4'
Co Co 0.3494 0.9721 'International Tables Vol C Tables 4.2.6.8 and 6.1.1.4'

loop_
_geom_angle_atom_site_label_1
_geom_angle_atom_site_label_2
_geom_angle_atom_site_label_3
_geom_angle
_geom_angle_site_symmetry_1
_geom_angle_site_symmetry_3
N11 Co1 N1 110.61(11) 3 .
N11 Co1 Cl1 110.70(9) 3 .
N1 Co1 Cl1 107.05(9) . .
N11 Co1 Cl2 105.99(9) 3 .
N1 Co1 Cl2 108.27(8) . .
Cl1 Co1 Cl2 114.24(4) . .
N11 Co1 S11 54.34(9) 3 3
N1 Co1 S11 78.80(8) . 3
Cl1 Co1 S11 80.10(4) . 3
Cl2 Co1 S11 159.91(4) . 3
N11 Co1 S1 69.16(8) 3 .
N1 Co1 S1 52.33(9) . .
Cl1 Co1 S1 153.07(4) . .
Cl2 Co1 S1 90.64(4) . .
S11 Co1 S1 78.79(3) 3 .
C12 S11 C1 100.96(18) . .
C2 S1 C1 101.01(17) . .
C2 S1 Co1 66.14(14) . .
C1 S1 Co1 166.23(12) . .
S11 C1 S1 115.47(19) . .
C2 N1 C6 115.9(3) . .
C2 N1 Co1 126.4(2) . .
C6 N1 Co1 117.6(3) . .
N3 C2 N1 126.1(3) . .
N3 C2 S1 118.9(3) . .
N1 C2 S1 115.0(3) . .
C4 N3 C2 115.8(4) . .
N3 C4 C5 122.7(4) . .
C6 C5 C4 117.6(4) . .
N1 C6 C5 121.8(4) . .
C16 N11 C12 116.2(3) . .
C16 N11 Co1 120.0(3) . 3
C12 N11 Co1 123.1(2) . 3
N13 C12 N11 125.9(3) . .
N13 C12 S11 120.0(3) . .
N11 C12 S11 114.1(3) . .
C12 N13 C14 115.9(3) . .
N13 C14 C15 123.4(4) . .
C14 C15 C16 116.4(4) . .
N11 C16 C15 122.1(4) . .

loop_
_geom_bond_atom_site_label_1
_geom_bond_atom_site_label_2
_geom_bond_distance
_geom_bond_site_symmetry_2
Co1 N11 2.050(3) 3
Co1 N1 2.060(3) .
Co1 Cl1 2.2227(11) .
Co1 Cl2 2.2274(11) .
Co1 S11 3.2082(11) 3
Co1 S1 3.3131(12) .
S11 C12 1.751(3) .
S11 C1 1.785(3) .
S1 C2 1.752(4) .
S1 C1 1.803(3) .
N1 C2 1.347(4) .
N1 C6 1.347(4) .
C2 N3 1.330(4) .
N3 C4 1.327(4) .
C4 C5 1.376(5) .
C5 C6 1.356(5) .
N11 C16 1.334(4) .
N11 C12 1.351(4) .
N11 Co1 2.050(3) 3
C12 N13 1.320(4) .
N13 C14 1.332(4) .
C14 C15 1.371(5) .
C15 C16 1.375(5) .

loop_
_geom_hbond_atom_site_label_D
_geom_hbond_atom_site_label_H
_geom_hbond_atom_site_label_A
_geom_hbond_distance_DH
_geom_hbond_distance_HA
_geom_hbond_distance_DA
_geom_hbond_angle_DHA
_geom_hbond_site_symmetry_A
C1 H1A Cl1 0.97 2.75 3.564(3) 141.8 6
C1 H1B N13 0.97 2.49 2.826(5) 100.1 .
C6 H6 Cl1 0.93 2.75 3.479(4) 136.4 2_565

loop_
_geom_torsion_atom_site_label_1
_geom_torsion_atom_site_label_2
_geom_torsion_atom_site_label_3
_geom_torsion_atom_site_label_4
_geom_torsion
_geom_torsion_site_symmetry_1
N11 Co1 S1 C2 142.32(16) 3
N1 Co1 S1 C2 2.00(17) .
Cl1 Co1 S1 C2 47.41(15) .
Cl2 Co1 S1 C2 -110.80(13) .
S11 Co1 S1 C2 86.41(13) 3
N11 Co1 S1 C1 164.3(5) 3
N1 Co1 S1 C1 24.0(5) .
Cl1 Co1 S1 C1 69.4(5) .
Cl2 Co1 S1 C1 -88.8(5) .
S11 Co1 S1 C1 108.4(5) 3
C12 S11 C1 S1 -73.8(2) .
C2 S1 C1 S11 -73.5(2) .
Co1 S1 C1 S11 -94.0(5) .
N11 Co1 N1 C2 -42.6(3) 3
Cl1 Co1 N1 C2 -163.2(3) .
Cl2 Co1 N1 C2 73.2(3) .
S11 Co1 N1 C2 -87.4(3) 3
S1 Co1 N1 C2 -2.9(2) .
N11 Co1 N1 C6 140.9(3) 3
Cl1 Co1 N1 C6 20.3(3) .
Cl2 Co1 N1 C6 -103.3(3) .
S11 Co1 N1 C6 96.1(3) 3
S1 Co1 N1 C6 -179.4(3) .
C6 N1 C2 N3 1.2(5) .
Co1 N1 C2 N3 -175.4(3) .
C6 N1 C2 S1 -178.6(2) .
Co1 N1 C2 S1 4.9(4) .
C1 S1 C2 N3 2.8(3) .
Co1 S1 C2 N3 177.6(3) .
C1 S1 C2 N1 -177.4(3) .
Co1 S1 C2 N1 -2.7(2) .
N1 C2 N3 C4 -0.5(6) .
S1 C2 N3 C4 179.3(3) .
C2 N3 C4 C5 -0.5(6) .
N3 C4 C5 C6 0.8(7) .
C2 N1 C6 C5 -0.9(5) .
Co1 N1 C6 C5 176.0(3) .
C4 C5 C6 N1 0.0(6) .
C16 N11 C12 N13 -3.5(5) .
Co1 N11 C12 N13 167.1(3) 3
C16 N11 C12 S11 177.0(3) .
Co1 N11 C12 S11 -12.4(4) 3
C1 S11 C12 N13 -9.3(3) .
C1 S11 C12 N11 170.3(3) .
N11 C12 N13 C14 2.2(5) .
S11 C12 N13 C14 -178.3(3) .
C12 N13 C14 C15 1.3(6) .
N13 C14 C15 C16 -3.0(6) .
C12 N11 C16 C15 1.5(5) .
Co1 N11 C16 C15 -169.4(3) 3
C14 C15 C16 N11 1.5(6) .
